data_7004011
loop_
_publ_author_name
'Fernandes, C\'elia'
'Santos, Isabel C.'
'Santos, I.'
'Pietzsch, Hans-Jurgen'
'Kunstler, Jens-Uwe'
'Kraus, Werner'
'Rey, Ana'
'Margaritis, Nikos'
'Bourkoula, Athanasia'
'Chiotellis, Aris'
'Paravatou-Petsotas, Maria'
'Pirmettis, Ioannis'

_publ_section_title
;
 Rhenium and technetium complexes bearing quinazoline derivatives:
 progress towards a 99mTc biomarker for EGFR-TK imaging
;
_journal_issue 24
_journal_name_full 'Dalton Transactions'
_journal_page_first 3215
_journal_page_last 3225
_journal_paper_doi 10.1039/b802021c
_journal_year 2008
_chemical_formula_sum 'C24 H28 Br N6 O2 Re S3'
_chemical_formula_weight 794.81
_chemical_name_systematic
;
?
;
_space_group_IT_number 2
_symmetry_cell_setting triclinic
_symmetry_space_group_name_Hall '-P 1'
_symmetry_space_group_name_H-M 'P -1'
_atom_sites_solution_hydrogens geom
_atom_sites_solution_primary direct
_atom_sites_solution_secondary difmap
_audit_creation_method SHELXL-97
_cell_angle_alpha 91.294(19)
_cell_angle_beta 91.37(3)
_cell_angle_gamma 105.35(2)
_cell_formula_units_Z 2
_cell_length_a 7.806(11)
_cell_length_b 11.379(19)
_cell_length_c 16.234(17)
_cell_measurement_reflns_used 2543
_cell_measurement_temperature 273(2)
_cell_measurement_theta_max 23.685
_cell_measurement_theta_min 2.515
_cell_volume 1390(3)
_computing_structure_refinement 'SHELXL-97 (Sheldrick, 1997)'
_computing_structure_solution 'SHELXS-97 (Sheldrick, 1990)'
_diffrn_ambient_temperature 273(2)
_diffrn_measured_fraction_theta_full 0.988
_diffrn_measured_fraction_theta_max 0.988
_diffrn_measurement_device_type SMART-APEX
_diffrn_measurement_method omega-scan
_diffrn_radiation_monochromator graphite
_diffrn_radiation_source 'fine-focus sealed tube'
_diffrn_radiation_type MoK\a
_diffrn_radiation_wavelength 0.71073
_diffrn_reflns_av_R_equivalents 0.0651
_diffrn_reflns_av_sigmaI/netI 0.0772
_diffrn_reflns_limit_h_max 7
_diffrn_reflns_limit_h_min -8
_diffrn_reflns_limit_k_max 12
_diffrn_reflns_limit_k_min -12
_diffrn_reflns_limit_l_max 18
_diffrn_reflns_limit_l_min -15
_diffrn_reflns_number 6811
_diffrn_reflns_theta_full 25.03
_diffrn_reflns_theta_max 25.03
_diffrn_reflns_theta_min 1.26
_exptl_absorpt_coefficient_mu 6.071
_exptl_absorpt_correction_T_max 0.374
_exptl_absorpt_correction_T_min 0.254
_exptl_absorpt_correction_type empirical
_exptl_crystal_colour green
_exptl_crystal_density_diffrn 1.900
_exptl_crystal_density_method 'not measured'
_exptl_crystal_description plate
_exptl_crystal_F_000 776
_exptl_crystal_size_max 0.09
_exptl_crystal_size_mid 0.07
_exptl_crystal_size_min 0.02
_refine_diff_density_max 1.268
_refine_diff_density_min -0.928
_refine_diff_density_rms 0.162
_refine_ls_extinction_method none
_refine_ls_goodness_of_fit_ref 0.975
_refine_ls_hydrogen_treatment mixed
_refine_ls_matrix_type full
_refine_ls_number_parameters 322
_refine_ls_number_reflns 4231
_refine_ls_number_restraints 3
_refine_ls_restrained_S_all 0.975
_refine_ls_R_factor_all 0.0601
_refine_ls_R_factor_gt 0.0420
_refine_ls_shift/su_max 0.000
_refine_ls_shift/su_mean 0.000
_refine_ls_structure_factor_coef Fsqd
_refine_ls_weighting_details 'calc w=1/[\s^2^(Fo^2^)+(0.0648P)^2^+0.0000P] where P=(Fo^2^+2Fc^2^)/3'
_refine_ls_weighting_scheme calc
_refine_ls_wR_factor_gt 0.1007
_refine_ls_wR_factor_ref 0.1149
_reflns_number_gt 3318
_reflns_number_total 4231
_reflns_threshold_expression >2sigma(I)
_cod_data_source_file b802021c.txt
_cod_data_source_block rhenium_complex_8
_cod_original_cell_volume 1389(3)
_cod_original_sg_symbol_H-M P-1
_cod_database_code 7004011

loop_
_symmetry_equiv_pos_as_xyz
'x, y, z'
'-x, -y, -z'

loop_
_atom_site_label
_atom_site_type_symbol
_atom_site_fract_x
_atom_site_fract_y
_atom_site_fract_z
_atom_site_U_iso_or_equiv
_atom_site_adp_type
_atom_site_occupancy
_atom_site_symmetry_multiplicity
_atom_site_calc_flag
_atom_site_refinement_flags
_atom_site_disorder_assembly
_atom_site_disorder_group
Re1 Re 0.05622(5) 1.01604(3) 0.29955(2) 0.03598(16) Uani 1 1 d . . .
Br1 Br 0.23071(19) 1.57745(13) 0.47794(7) 0.0756(4) Uani 1 1 d . . .
S1 S 0.1169(4) 0.8417(2) 0.33467(17) 0.0559(7) Uani 1 1 d . . .
S2 S -0.0635(4) 1.1179(3) 0.39110(18) 0.0560(7) Uani 1 1 d . . .
S3 S 0.1807(4) 1.1088(2) 0.18647(15) 0.0479(6) Uani 1 1 d . . .
N1 N 0.3154(10) 1.1087(7) 0.3615(5) 0.047(2) Uani 1 1 d . . .
N2 N -0.3096(12) 0.8927(9) 0.2101(6) 0.068(3) Uani 1 1 d . . .
N3 N -0.1663(10) 1.0818(7) -0.0085(5) 0.046(2) Uani 1 1 d . . .
H3A H -0.1629 1.0262 -0.0447 0.055 Uiso 1 1 calc R . .
N4 N 0.2683(11) 1.5439(7) -0.0833(5) 0.045(2) Uani 1 1 d . . .
N5 N 0.3569(11) 1.5829(7) 0.0594(5) 0.045(2) Uani 1 1 d . . .
N6 N 0.2141(10) 1.4581(7) 0.1628(5) 0.0428(19) Uani 1 1 d . . .
H6A H 0.1227 1.4001 0.1740 0.051 Uiso 1 1 calc R . .
O1 O -0.2919(10) 1.1193(6) 0.1108(4) 0.0558(19) Uani 1 1 d . . .
C1 C 0.4290(17) 1.0242(11) 0.3654(8) 0.074(3) Uani 1 1 d . . .
H1A H 0.5254 1.0570 0.4052 0.089 Uiso 1 1 calc R . .
H1B H 0.4811 1.0209 0.3120 0.089 Uiso 1 1 calc R . .
C2 C 0.3364(16) 0.8971(11) 0.3883(8) 0.074(3) Uani 1 1 d . . .
H2B H 0.3208 0.8950 0.4474 0.089 Uiso 1 1 calc R . .
H2C H 0.4098 0.8433 0.3743 0.089 Uiso 1 1 calc R . .
C3 C 0.2828(16) 1.1480(12) 0.4474(7) 0.075(3) Uani 1 1 d . . .
H3B H 0.2598 1.0775 0.4820 0.090 Uiso 1 1 calc R . .
H3C H 0.3900 1.2059 0.4690 0.090 Uiso 1 1 calc R . .
C4 C 0.1327(16) 1.2044(12) 0.4534(8) 0.075(3) Uani 1 1 d . . .
H4B H 0.1697 1.2873 0.4345 0.090 Uiso 1 1 calc R . .
H4C H 0.1006 1.2077 0.5106 0.090 Uiso 1 1 calc R . .
C5 C 0.4038(16) 1.2182(11) 0.3186(7) 0.066(2) Uani 1 1 d . . .
H5B H 0.5257 1.2471 0.3394 0.079 Uiso 1 1 calc R . .
H5C H 0.3446 1.2814 0.3302 0.079 Uiso 1 1 calc R . .
C6 C 0.4034(15) 1.1961(11) 0.2245(7) 0.066(2) Uani 1 1 d . . .
H6B H 0.4897 1.1514 0.2114 0.079 Uiso 1 1 calc R . .
H6C H 0.4371 1.2737 0.1975 0.079 Uiso 1 1 calc R . .
C7 C -0.1687(14) 0.9412(9) 0.2419(6) 0.051(3) Uani 1 1 d . . .
C8 C -0.4380(13) 0.8743(9) 0.1430(7) 0.052(3) Uani 1 1 d . . .
H8A H -0.5232 0.9205 0.1546 0.063 Uiso 1 1 calc R . .
H8B H -0.5021 0.7887 0.1388 0.063 Uiso 1 1 calc R . .
C9 C -0.3535(12) 0.9130(9) 0.0608(6) 0.042(2) Uani 1 1 d . . .
H9A H -0.2642 0.8696 0.0505 0.050 Uiso 1 1 calc R . .
H9B H -0.4439 0.8901 0.0171 0.050 Uiso 1 1 calc R . .
C10 C -0.2702(12) 1.0451(9) 0.0588(6) 0.044(2) Uani 1 1 d . . .
C11 C -0.0634(12) 1.2038(9) -0.0241(6) 0.040(2) Uani 1 1 d . . .
C12 C -0.0480(12) 1.2392(9) -0.1056(6) 0.041(2) Uani 1 1 d . . .
H12A H -0.1104 1.1874 -0.1477 0.049 Uiso 1 1 calc R . .
C13 C 0.0600(13) 1.3511(10) -0.1231(6) 0.046(3) Uani 1 1 d . . .
H13A H 0.0700 1.3740 -0.1778 0.055 Uiso 1 1 calc R . .
C14 C 0.1556(12) 1.4320(8) -0.0623(6) 0.040(2) Uani 1 1 d . . .
C15 C 0.1365(12) 1.3963(8) 0.0200(5) 0.036(2) Uani 1 1 d . . .
C16 C 0.0249(11) 1.2809(8) 0.0379(6) 0.036(2) Uani 1 1 d . . .
H16A H 0.0114 1.2572 0.0923 0.043 Uiso 1 1 calc R . .
C17 C 0.3615(14) 1.6080(9) -0.0223(6) 0.048(3) Uani 1 1 d . . .
H17A H 0.4417 1.6804 -0.0364 0.057 Uiso 1 1 calc R . .
C18 C 0.2405(13) 1.4828(8) 0.0810(6) 0.038(2) Uani 1 1 d . . .
C19 C 0.3221(12) 1.5184(8) 0.2309(6) 0.039(2) Uani 1 1 d . . .
C20 C 0.5036(13) 1.5625(10) 0.2283(6) 0.053(3) Uani 1 1 d . . .
H20A H 0.5599 1.5608 0.1786 0.063 Uiso 1 1 calc R . .
C21 C 0.6037(16) 1.6097(11) 0.2990(8) 0.068(3) Uani 1 1 d . . .
H21A H 0.7262 1.6399 0.2957 0.081 Uiso 1 1 calc R . .
C22 C 0.5267(15) 1.6127(10) 0.3727(7) 0.060(3) Uani 1 1 d . . .
H22A H 0.5952 1.6428 0.4200 0.071 Uiso 1 1 calc R . .
C23 C 0.3449(15) 1.5700(9) 0.3758(6) 0.050(3) Uani 1 1 d . . .
C24 C 0.2396(13) 1.5229(9) 0.3055(6) 0.044(2) Uani 1 1 d . . .
H24A H 0.1167 1.4952 0.3086 0.053 Uiso 1 1 calc R . .
O4 O 0.1399(11) 1.6570(8) -0.2232(5) 0.069(2) Uani 1 1 d D . .
H4D H 0.155(16) 1.735(7) -0.194(7) 0.083 Uiso 1 1 d D . .
H4E H 0.187(16) 1.621(9) -0.177(6) 0.083 Uiso 1 1 d D . .

loop_
_atom_site_aniso_label
_atom_site_aniso_U_11
_atom_site_aniso_U_22
_atom_site_aniso_U_33
_atom_site_aniso_U_23
_atom_site_aniso_U_13
_atom_site_aniso_U_12
Re1 0.0372(2) 0.0371(2) 0.0313(2) -0.00778(15) -0.00679(15) 0.00703(16)
Br1 0.0863(9) 0.0893(9) 0.0415(7) -0.0092(6) 0.0102(6) 0.0067(7)
S1 0.0740(19) 0.0438(15) 0.0483(16) -0.0071(12) -0.0176(14) 0.0155(14)
S2 0.0453(15) 0.0666(18) 0.0546(17) -0.0157(14) 0.0058(12) 0.0130(14)
S3 0.0541(15) 0.0515(16) 0.0371(14) -0.0038(11) -0.0021(11) 0.0127(13)
N1 0.039(5) 0.041(5) 0.059(6) -0.016(4) -0.012(4) 0.010(4)
N2 0.052(6) 0.064(6) 0.072(7) -0.006(5) -0.026(5) -0.008(5)
N3 0.047(5) 0.040(5) 0.044(5) -0.017(4) -0.007(4) 0.002(4)
N4 0.053(5) 0.049(5) 0.036(5) -0.001(4) 0.007(4) 0.018(4)
N5 0.053(5) 0.039(5) 0.041(5) -0.010(4) -0.004(4) 0.008(4)
N6 0.043(5) 0.044(5) 0.035(5) -0.012(4) -0.007(4) 0.003(4)
O1 0.063(5) 0.043(4) 0.058(5) -0.016(4) 0.013(4) 0.008(4)
C1 0.070(6) 0.073(6) 0.082(7) -0.008(5) -0.027(5) 0.028(5)
C2 0.070(6) 0.073(6) 0.082(7) -0.008(5) -0.027(5) 0.028(5)
C3 0.065(5) 0.091(7) 0.063(6) -0.039(5) -0.004(4) 0.014(5)
C4 0.065(5) 0.091(7) 0.063(6) -0.039(5) -0.004(4) 0.014(5)
C5 0.055(5) 0.061(5) 0.072(6) -0.004(4) 0.003(4) 0.000(4)
C6 0.055(5) 0.061(5) 0.072(6) -0.004(4) 0.003(4) 0.000(4)
C7 0.050(6) 0.045(6) 0.050(7) 0.000(5) -0.016(5) 0.004(5)
C8 0.036(5) 0.049(6) 0.065(7) -0.013(5) -0.022(5) 0.005(5)
C9 0.035(5) 0.050(6) 0.039(6) -0.010(4) -0.008(4) 0.012(5)
C10 0.035(5) 0.047(6) 0.051(6) -0.021(5) -0.014(5) 0.017(5)
C11 0.032(5) 0.047(6) 0.045(6) -0.019(5) -0.004(4) 0.019(5)
C12 0.039(5) 0.054(6) 0.032(5) -0.013(4) -0.007(4) 0.016(5)
C13 0.050(6) 0.063(7) 0.032(5) -0.015(5) -0.008(4) 0.030(6)
C14 0.040(5) 0.044(6) 0.039(6) -0.009(4) 0.000(4) 0.018(5)
C15 0.036(5) 0.042(6) 0.033(5) -0.010(4) -0.003(4) 0.017(4)
C16 0.035(5) 0.039(5) 0.032(5) -0.007(4) -0.005(4) 0.009(4)
C17 0.053(6) 0.043(6) 0.045(6) -0.013(5) 0.004(5) 0.010(5)
C18 0.046(6) 0.038(6) 0.036(6) -0.010(4) -0.008(4) 0.021(5)
C19 0.045(6) 0.037(5) 0.037(5) -0.008(4) -0.004(4) 0.015(5)
C20 0.040(6) 0.070(7) 0.045(6) -0.018(5) -0.004(5) 0.013(5)
C21 0.051(7) 0.081(9) 0.069(8) -0.028(7) -0.005(6) 0.014(6)
C22 0.056(7) 0.069(8) 0.049(7) -0.022(6) -0.018(5) 0.013(6)
C23 0.066(7) 0.050(6) 0.034(6) -0.005(5) 0.000(5) 0.016(6)
C24 0.039(5) 0.049(6) 0.044(6) -0.006(5) -0.005(4) 0.011(5)
O4 0.065(5) 0.075(6) 0.062(5) -0.009(4) 0.003(4) 0.012(5)

loop_
_atom_type_symbol
_atom_type_description
_atom_type_scat_dispersion_real
_atom_type_scat_dispersion_imag
_atom_type_scat_source
C C 0.0033 0.0016 'International Tables Vol C Tables 4.2.6.8 and 6.1.1.4'
H H 0.0000 0.0000 'International Tables Vol C Tables 4.2.6.8 and 6.1.1.4'
N N 0.0061 0.0033 'International Tables Vol C Tables 4.2.6.8 and 6.1.1.4'
O O 0.0106 0.0060 'International Tables Vol C Tables 4.2.6.8 and 6.1.1.4'
S S 0.1246 0.1234 'International Tables Vol C Tables 4.2.6.8 and 6.1.1.4'
Br Br -0.2901 2.4595 'International Tables Vol C Tables 4.2.6.8 and 6.1.1.4'
Re Re -1.0185 7.2310 'International Tables Vol C Tables 4.2.6.8 and 6.1.1.4'

loop_
_geom_angle_atom_site_label_1
_geom_angle_atom_site_label_2
_geom_angle_atom_site_label_3
_geom_angle
_geom_angle_site_symmetry_1
_geom_angle_site_symmetry_3
_geom_angle_publ_flag
C7 Re1 N1 177.4(4) . . ?
C7 Re1 S2 94.2(3) . . ?
N1 Re1 S2 85.9(2) . . ?
C7 Re1 S1 96.4(3) . . ?
N1 Re1 S1 85.8(2) . . ?
S2 Re1 S1 119.76(13) . . ?
C7 Re1 S3 93.2(3) . . ?
N1 Re1 S3 84.5(2) . . ?
S2 Re1 S3 120.03(14) . . ?
S1 Re1 S3 118.30(12) . . ?
C2 S1 Re1 102.2(4) . . ?
C4 S2 Re1 102.5(4) . . ?
C6 S3 Re1 103.3(4) . . ?
C5 N1 C1 110.5(9) . . ?
C5 N1 C3 107.2(9) . . ?
C1 N1 C3 109.5(9) . . ?
C5 N1 Re1 110.9(7) . . ?
C1 N1 Re1 109.8(6) . . ?
C3 N1 Re1 109.0(6) . . ?
C7 N2 C8 152.4(11) . . ?
C10 N3 C11 126.5(8) . . ?
C10 N3 H3A 116.7 . . ?
C11 N3 H3A 116.7 . . ?
C17 N4 C14 115.4(8) . . ?
C18 N5 C17 116.8(8) . . ?
C18 N6 C19 126.7(8) . . ?
C18 N6 H6A 116.6 . . ?
C19 N6 H6A 116.6 . . ?
N1 C1 C2 115.1(10) . . ?
N1 C1 H1A 108.5 . . ?
C2 C1 H1A 108.5 . . ?
N1 C1 H1B 108.5 . . ?
C2 C1 H1B 108.5 . . ?
H1A C1 H1B 107.5 . . ?
C1 C2 S1 111.8(8) . . ?
C1 C2 H2B 109.3 . . ?
S1 C2 H2B 109.3 . . ?
C1 C2 H2C 109.3 . . ?
S1 C2 H2C 109.3 . . ?
H2B C2 H2C 107.9 . . ?
C4 C3 N1 114.4(10) . . ?
C4 C3 H3B 108.7 . . ?
N1 C3 H3B 108.7 . . ?
C4 C3 H3C 108.7 . . ?
N1 C3 H3C 108.7 . . ?
H3B C3 H3C 107.6 . . ?
C3 C4 S2 111.7(8) . . ?
C3 C4 H4B 109.3 . . ?
S2 C4 H4B 109.3 . . ?
C3 C4 H4C 109.3 . . ?
S2 C4 H4C 109.3 . . ?
H4B C4 H4C 107.9 . . ?
N1 C5 C6 112.5(9) . . ?
N1 C5 H5B 109.1 . . ?
C6 C5 H5B 109.1 . . ?
N1 C5 H5C 109.1 . . ?
C6 C5 H5C 109.1 . . ?
H5B C5 H5C 107.8 . . ?
C5 C6 S3 110.2(8) . . ?
C5 C6 H6B 109.6 . . ?
S3 C6 H6B 109.6 . . ?
C5 C6 H6C 109.6 . . ?
S3 C6 H6C 109.6 . . ?
H6B C6 H6C 108.1 . . ?
N2 C7 Re1 176.7(10) . . ?
N2 C8 C9 112.6(9) . . ?
N2 C8 H8A 109.1 . . ?
C9 C8 H8A 109.1 . . ?
N2 C8 H8B 109.1 . . ?
C9 C8 H8B 109.1 . . ?
H8A C8 H8B 107.8 . . ?
C10 C9 C8 112.6(8) . . ?
C10 C9 H9A 109.1 . . ?
C8 C9 H9A 109.1 . . ?
C10 C9 H9B 109.1 . . ?
C8 C9 H9B 109.1 . . ?
H9A C9 H9B 107.8 . . ?
O1 C10 N3 121.2(9) . . ?
O1 C10 C9 124.1(10) . . ?
N3 C10 C9 114.7(8) . . ?
C16 C11 C12 120.4(9) . . ?
C16 C11 N3 121.8(9) . . ?
C12 C11 N3 117.7(8) . . ?
C13 C12 C11 119.2(8) . . ?
C13 C12 H12A 120.4 . . ?
C11 C12 H12A 120.4 . . ?
C12 C13 C14 122.6(9) . . ?
C12 C13 H13A 118.7 . . ?
C14 C13 H13A 118.7 . . ?
C13 C14 N4 120.6(9) . . ?
C13 C14 C15 117.8(9) . . ?
N4 C14 C15 121.6(8) . . ?
C14 C15 C16 119.5(8) . . ?
C14 C15 C18 115.8(9) . . ?
C16 C15 C18 124.7(8) . . ?
C11 C16 C15 120.5(9) . . ?
C11 C16 H16A 119.8 . . ?
C15 C16 H16A 119.8 . . ?
N4 C17 N5 128.5(10) . . ?
N4 C17 H17A 115.8 . . ?
N5 C17 H17A 115.8 . . ?
N5 C18 N6 120.3(8) . . ?
N5 C18 C15 121.5(9) . . ?
N6 C18 C15 118.2(9) . . ?
C20 C19 C24 119.0(9) . . ?
C20 C19 N6 123.4(9) . . ?
C24 C19 N6 117.4(9) . . ?
C19 C20 C21 120.7(10) . . ?
C19 C20 H20A 119.7 . . ?
C21 C20 H20A 119.7 . . ?
C22 C21 C20 121.4(11) . . ?
C22 C21 H21A 119.3 . . ?
C20 C21 H21A 119.3 . . ?
C21 C22 C23 118.3(10) . . ?
C21 C22 H22A 120.8 . . ?
C23 C22 H22A 120.8 . . ?
C22 C23 C24 121.8(10) . . ?
C22 C23 Br1 119.6(8) . . ?
C24 C23 Br1 118.6(8) . . ?
C19 C24 C23 118.8(9) . . ?
C19 C24 H24A 120.6 . . ?
C23 C24 H24A 120.6 . . ?
H4D O4 H4E 93(7) . . ?

loop_
_geom_bond_atom_site_label_1
_geom_bond_atom_site_label_2
_geom_bond_distance
_geom_bond_site_symmetry_2
_geom_bond_publ_flag
Re1 C7 1.944(10) . ?
Re1 N1 2.223(8) . ?
Re1 S2 2.234(3) . ?
Re1 S1 2.241(4) . ?
Re1 S3 2.249(3) . ?
Br1 C23 1.912(10) . ?
S1 C2 1.851(12) . ?
S2 C4 1.849(12) . ?
S3 C6 1.843(11) . ?
N1 C5 1.457(14) . ?
N1 C1 1.471(14) . ?
N1 C3 1.503(13) . ?
N2 C7 1.191(13) . ?
N2 C8 1.435(12) . ?
N3 C10 1.382(13) . ?
N3 C11 1.439(12) . ?
N3 H3A 0.8600 . ?
N4 C17 1.301(12) . ?
N4 C14 1.397(12) . ?
N5 C18 1.316(12) . ?
N5 C17 1.363(12) . ?
N6 C18 1.373(12) . ?
N6 C19 1.421(11) . ?
N6 H6A 0.8600 . ?
O1 C10 1.227(11) . ?
C1 C2 1.495(17) . ?
C1 H1A 0.9700 . ?
C1 H1B 0.9700 . ?
C2 H2B 0.9700 . ?
C2 H2C 0.9700 . ?
C3 C4 1.481(17) . ?
C3 H3B 0.9700 . ?
C3 H3C 0.9700 . ?
C4 H4B 0.9700 . ?
C4 H4C 0.9700 . ?
C5 C6 1.542(16) . ?
C5 H5B 0.9700 . ?
C5 H5C 0.9700 . ?
C6 H6B 0.9700 . ?
C6 H6C 0.9700 . ?
C8 C9 1.525(14) . ?
C8 H8A 0.9700 . ?
C8 H8B 0.9700 . ?
C9 C10 1.473(13) . ?
C9 H9A 0.9700 . ?
C9 H9B 0.9700 . ?
C11 C16 1.366(12) . ?
C11 C12 1.389(13) . ?
C12 C13 1.369(14) . ?
C12 H12A 0.9300 . ?
C13 C14 1.391(13) . ?
C13 H13A 0.9300 . ?
C14 C15 1.406(13) . ?
C15 C16 1.411(13) . ?
C15 C18 1.449(12) . ?
C16 H16A 0.9300 . ?
C17 H17A 0.9300 . ?
C19 C20 1.374(14) . ?
C19 C24 1.391(13) . ?
C20 C21 1.386(14) . ?
C20 H20A 0.9300 . ?
C21 C22 1.356(15) . ?
C21 H21A 0.9300 . ?
C22 C23 1.376(15) . ?
C22 H22A 0.9300 . ?
C23 C24 1.400(13) . ?
C24 H24A 0.9300 . ?
O4 H4D 0.97(8) . ?
O4 H4E 0.98(8) . ?
